data_7109154
loop_
_publ_author_name
'Jibo Zhang'
'Jinlong Chen'
'Bin Xu'
'Lijuan Wang'
'Suqian Ma'
'Yujie Dong'
'Bao Li'
'Ling Ye'
'Wenjing Tian'

_publ_section_title
;
 Remarkable fluorescence change based on the protonation-deprotonation
 control in organic crystals
;
_journal_name_full Chem.Commun.
_journal_page_first 3878
_journal_paper_doi 10.1039/c3cc41171k
_journal_volume 49
_journal_year 2013
_chemical_formula_moiety 'C28 H20 N2'
_chemical_formula_sum 'C28 H20 N2'
_chemical_formula_weight 384.46
_chemical_name_systematic
;
?
;
_space_group_IT_number 14
_symmetry_cell_setting monoclinic
_symmetry_space_group_name_Hall '-P 2ybc'
_symmetry_space_group_name_H-M 'P 1 21/c 1'
_atom_sites_solution_hydrogens geom
_atom_sites_solution_primary direct
_atom_sites_solution_secondary difmap
_audit_creation_method SHELXL-97
_cell_angle_alpha 90.00
_cell_angle_beta 91.26(3)
_cell_angle_gamma 90.00
_cell_formula_units_Z 2
_cell_length_a 7.3295(15)
_cell_length_b 6.3418(13)
_cell_length_c 21.422(4)
_cell_measurement_reflns_used 5852
_cell_measurement_temperature 293(2)
_cell_measurement_theta_max 27.54
_cell_measurement_theta_min 3.34
_cell_volume 995.5(3)
_computing_cell_refinement RAPID-AUTO
_computing_data_collection 'RAPID-AUTO (Rigaku Corporation, 1998)'
_computing_data_reduction 'CrystalStructure (Rigaku/MSC and Rigaku Corporation, 2002)'
_computing_molecular_graphics 'SHELXTL (Sheldrick, 2008)'
_computing_publication_material SHELXL-97
_computing_structure_refinement 'SHELXL-97 (Sheldrick, 2008)'
_computing_structure_solution 'SHELXS-97 (Sheldrick, 2008)'
_diffrn_ambient_temperature 293(2)
_diffrn_measured_fraction_theta_full 0.999
_diffrn_measured_fraction_theta_max 0.999
_diffrn_measurement_device_type 'Rigaku RAXIS-RAPID'
_diffrn_measurement_method '\w scans'
_diffrn_radiation_monochromator graphite
_diffrn_radiation_source 'fine-focus sealed tube'
_diffrn_radiation_type MoK\a
_diffrn_radiation_wavelength 0.71073
_diffrn_reflns_av_R_equivalents 0.0336
_diffrn_reflns_av_unetI/netI 0.0294
_diffrn_reflns_limit_h_max 9
_diffrn_reflns_limit_h_min -9
_diffrn_reflns_limit_k_max 8
_diffrn_reflns_limit_k_min -7
_diffrn_reflns_limit_l_max 27
_diffrn_reflns_limit_l_min -27
_diffrn_reflns_number 9378
_diffrn_reflns_theta_full 27.48
_diffrn_reflns_theta_max 27.48
_diffrn_reflns_theta_min 3.33
_exptl_absorpt_coefficient_mu 0.075
_exptl_absorpt_correction_T_max 0.9862
_exptl_absorpt_correction_T_min 0.9710
_exptl_absorpt_correction_type multi-scan
_exptl_crystal_colour yellow
_exptl_crystal_density_diffrn 1.283
_exptl_crystal_density_method 'not measured'
_exptl_crystal_description block
_exptl_crystal_F_000 404
_exptl_crystal_size_max 0.40
_exptl_crystal_size_mid 0.22
_exptl_crystal_size_min 0.19
_refine_diff_density_max 0.131
_refine_diff_density_min -0.159
_refine_diff_density_rms 0.034
_refine_ls_extinction_method none
_refine_ls_goodness_of_fit_ref 1.029
_refine_ls_hydrogen_treatment constr
_refine_ls_matrix_type full
_refine_ls_number_parameters 136
_refine_ls_number_reflns 2283
_refine_ls_number_restraints 0
_refine_ls_restrained_S_all 1.029
_refine_ls_R_factor_all 0.0623
_refine_ls_R_factor_gt 0.0434
_refine_ls_shift/su_max 0.000
_refine_ls_shift/su_mean 0.000
_refine_ls_structure_factor_coef Fsqd
_refine_ls_weighting_details 'calc w=1/[\s^2^(Fo^2^)+(0.0623P)^2^+0.1254P] where P=(Fo^2^+2Fc^2^)/3'
_refine_ls_weighting_scheme calc
_refine_ls_wR_factor_gt 0.1109
_refine_ls_wR_factor_ref 0.1219
_reflns_number_gt 1683
_reflns_number_total 2283
_reflns_threshold_expression >2sigma(I)
_cod_data_source_file c3cc41171k.txt
_cod_data_source_block dyj-15
_cod_original_cell_volume 995.5(4)
_cod_original_sg_symbol_H-M P21/c
_cod_database_code 7109154

loop_
_symmetry_equiv_pos_as_xyz
'x, y, z'
'-x, y+1/2, -z+1/2'
'-x, -y, -z'
'x, -y-1/2, z-1/2'

loop_
_atom_site_label
_atom_site_type_symbol
_atom_site_fract_x
_atom_site_fract_y
_atom_site_fract_z
_atom_site_U_iso_or_equiv
_atom_site_adp_type
_atom_site_occupancy
_atom_site_symmetry_multiplicity
_atom_site_calc_flag
_atom_site_refinement_flags
C1 C 0.2674(2) 0.1000(2) 0.24566(7) 0.0497(4) Uani 1 1 d .
H1 H 0.2503 -0.0105 0.2735 0.060 Uiso 1 1 calc R
C2 C 0.4071(2) 0.0843(2) 0.20390(7) 0.0475(4) Uani 1 1 d .
H2 H 0.4830 -0.0332 0.2040 0.057 Uiso 1 1 calc R
C3 C 0.4321(2) 0.2456(2) 0.16202(6) 0.0426(3) Uani 1 1 d .
H3 H 0.5251 0.2378 0.1333 0.051 Uiso 1 1 calc R
C4 C 0.31779(18) 0.4203(2) 0.16292(6) 0.0368(3) Uani 1 1 d .
C5 C 0.18241(19) 0.4196(2) 0.20758(6) 0.0435(3) Uani 1 1 d .
H5 H 0.1052 0.5357 0.2090 0.052 Uiso 1 1 calc R
C6 C 0.33322(19) 0.6002(2) 0.12038(6) 0.0407(3) Uani 1 1 d .
H6 H 0.2408 0.7005 0.1216 0.049 Uiso 1 1 calc R
C7 C 0.46477(19) 0.6346(2) 0.08049(6) 0.0414(3) Uani 1 1 d .
H7 H 0.5560 0.5332 0.0783 0.050 Uiso 1 1 calc R
C8 C 0.48009(18) 0.8199(2) 0.03899(6) 0.0370(3) Uani 1 1 d .
C9 C 0.63647(18) 0.9475(2) 0.04478(6) 0.0376(3) Uani 1 1 d .
C10 C 0.65661(19) 1.1302(2) 0.00591(6) 0.0387(3) Uani 1 1 d .
C11 C 0.8124(2) 1.2605(3) 0.01691(7) 0.0514(4) Uani 1 1 d .
H11 H 0.8281 1.3797 -0.0077 0.062 Uiso 1 1 calc R
C12 C 0.9381(2) 1.2153(3) 0.06219(8) 0.0619(5) Uani 1 1 d .
H12 H 1.0384 1.3036 0.0681 0.074 Uiso 1 1 calc R
C13 C 0.9189(2) 1.0369(3) 0.10025(7) 0.0569(4) Uani 1 1 d .
H13 H 1.0060 1.0077 0.1313 0.068 Uiso 1 1 calc R
C14 C 0.7736(2) 0.9072(2) 0.09177(6) 0.0464(4) Uani 1 1 d .
H14 H 0.7627 0.7891 0.1171 0.056 Uiso 1 1 calc R
N1 N 0.15564(18) 0.2649(2) 0.24828(6) 0.0521(3) Uani 1 1 d .

loop_
_atom_site_aniso_label
_atom_site_aniso_U_11
_atom_site_aniso_U_22
_atom_site_aniso_U_33
_atom_site_aniso_U_23
_atom_site_aniso_U_13
_atom_site_aniso_U_12
C1 0.0541(9) 0.0493(8) 0.0456(8) 0.0104(7) -0.0018(7) -0.0053(7)
C2 0.0528(9) 0.0402(8) 0.0491(8) 0.0017(6) -0.0045(7) 0.0045(6)
C3 0.0470(8) 0.0421(7) 0.0391(7) -0.0020(6) 0.0060(6) 0.0034(6)
C4 0.0379(7) 0.0384(7) 0.0340(6) -0.0028(5) -0.0005(5) -0.0025(5)
C5 0.0385(7) 0.0449(8) 0.0474(7) 0.0016(6) 0.0060(6) 0.0013(6)
C6 0.0425(8) 0.0371(7) 0.0425(7) -0.0003(6) 0.0026(6) 0.0021(6)
C7 0.0446(8) 0.0381(7) 0.0418(7) 0.0007(6) 0.0032(6) 0.0031(6)
C8 0.0410(7) 0.0370(7) 0.0332(6) -0.0014(5) 0.0058(5) 0.0016(5)
C9 0.0400(7) 0.0396(7) 0.0334(6) -0.0028(5) 0.0044(5) 0.0019(5)
C10 0.0414(7) 0.0401(7) 0.0346(6) -0.0028(6) 0.0048(5) -0.0020(6)
C11 0.0528(9) 0.0532(9) 0.0480(8) 0.0046(7) -0.0023(7) -0.0148(7)
C12 0.0527(10) 0.0723(11) 0.0601(9) 0.0040(9) -0.0112(8) -0.0212(8)
C13 0.0478(9) 0.0707(11) 0.0515(8) 0.0022(8) -0.0125(7) -0.0017(8)
C14 0.0458(8) 0.0508(8) 0.0425(7) 0.0031(6) -0.0011(6) 0.0037(6)
N1 0.0489(7) 0.0581(8) 0.0497(7) 0.0076(6) 0.0094(6) -0.0041(6)

loop_
_atom_type_symbol
_atom_type_description
_atom_type_scat_dispersion_real
_atom_type_scat_dispersion_imag
_atom_type_scat_source
C C 0.0033 0.0016 'International Tables Vol C Tables 4.2.6.8 and 6.1.1.4'
H H 0.0000 0.0000 'International Tables Vol C Tables 4.2.6.8 and 6.1.1.4'
N N 0.0061 0.0033 'International Tables Vol C Tables 4.2.6.8 and 6.1.1.4'

loop_
_geom_angle_atom_site_label_1
_geom_angle_atom_site_label_2
_geom_angle_atom_site_label_3
_geom_angle
_geom_angle_site_symmetry_1
_geom_angle_site_symmetry_3
N1 C1 C2 123.46(13) . .
N1 C1 H1 118.3 . .
C2 C1 H1 118.3 . .
C3 C2 C1 118.76(14) . .
C3 C2 H2 120.6 . .
C1 C2 H2 120.6 . .
C2 C3 C4 119.67(13) . .
C2 C3 H3 120.2 . .
C4 C3 H3 120.2 . .
C3 C4 C5 116.46(12) . .
C3 C4 C6 123.87(12) . .
C5 C4 C6 119.66(12) . .
N1 C5 C4 124.76(13) . .
N1 C5 H5 117.6 . .
C4 C5 H5 117.6 . .
C7 C6 C4 126.72(13) . .
C7 C6 H6 116.6 . .
C4 C6 H6 116.6 . .
C6 C7 C8 125.89(13) . .
C6 C7 H7 117.1 . .
C8 C7 H7 117.1 . .
C9 C8 C10 119.77(12) . 3_675
C9 C8 C7 118.46(12) . .
C10 C8 C7 121.76(12) 3_675 .
C8 C9 C14 121.21(12) . .
C8 C9 C10 120.46(12) . .
C14 C9 C10 118.21(12) . .
C8 C10 C11 122.51(13) 3_675 .
C8 C10 C9 119.76(12) 3_675 .
C11 C10 C9 117.66(13) . .
C12 C11 C10 121.75(14) . .
C12 C11 H11 119.1 . .
C10 C11 H11 119.1 . .
C11 C12 C13 120.76(15) . .
C11 C12 H12 119.6 . .
C13 C12 H12 119.6 . .
C14 C13 C12 120.00(14) . .
C14 C13 H13 120.0 . .
C12 C13 H13 120.0 . .
C13 C14 C9 121.63(14) . .
C13 C14 H14 119.2 . .
C9 C14 H14 119.2 . .
C5 N1 C1 116.89(13) . .

loop_
_geom_bond_atom_site_label_1
_geom_bond_atom_site_label_2
_geom_bond_distance
_geom_bond_site_symmetry_2
C1 N1 1.330(2) .
C1 C2 1.378(2) .
C1 H1 0.9300 .
C2 C3 1.3756(19) .
C2 H2 0.9300 .
C3 C4 1.3892(18) .
C3 H3 0.9300 .
C4 C5 1.3933(18) .
C4 C6 1.4663(18) .
C5 N1 1.3300(18) .
C5 H5 0.9300 .
C6 C7 1.320(2) .
C6 H6 0.9300 .
C7 C8 1.4792(18) .
C7 H7 0.9300 .
C8 C9 1.4062(19) .
C8 C10 1.4097(19) 3_675
C9 C14 1.4297(19) .
C9 C10 1.4362(18) .
C10 C8 1.4097(19) 3_675
C10 C11 1.425(2) .
C11 C12 1.354(2) .
C11 H11 0.9300 .
C12 C13 1.404(2) .
C12 H12 0.9300 .
C13 C14 1.355(2) .
C13 H13 0.9300 .
C14 H14 0.9300 .
